data_7211808
loop_
_publ_author_name
'Qiu, Yongcai'
'Liu, Zhihui'
'Mou, Jixia'
'Deng, Hong'
'Zeller, Matthias'

_publ_section_title
;
 Rationally designed and controlled syntheses of different series of
 4d--4f heterometallic coordination frameworks based on lanthanide
 carboxylate and Ag(IN)2 substructures
;
_journal_issue 1
_journal_name_full CrystEngComm
_journal_page_first 277
_journal_paper_doi 10.1039/b915025k
_journal_volume 12
_journal_year 2010
_chemical_formula_sum 'C38 H30 Ag4 Cl2 N6 O27 Tb2'
_chemical_formula_weight 1822.90
_chemical_name_systematic
;
?
;
_space_group_IT_number 2
_symmetry_cell_setting triclinic
_symmetry_space_group_name_Hall '-P 1'
_symmetry_space_group_name_H-M 'P -1'
_atom_sites_solution_hydrogens geom
_atom_sites_solution_primary direct
_atom_sites_solution_secondary difmap
_audit_creation_method SHELXL-97
_cell_angle_alpha 90.699(2)
_cell_angle_beta 103.392(2)
_cell_angle_gamma 110.548(2)
_cell_formula_units_Z 1
_cell_length_a 8.3112(4)
_cell_length_b 9.9605(4)
_cell_length_c 16.4964(7)
_cell_measurement_reflns_used 4010
_cell_measurement_temperature 296(2)
_cell_measurement_theta_max 28.00
_cell_measurement_theta_min 1.36
_cell_volume 1237.41(10)
_computing_cell_refinement 'Apex2 v2.1-4'
_computing_data_collection 'Apex2 v2.1-4 (Bruker, 2007)'
_computing_data_reduction 'Apex2 v2.1-4'
_computing_molecular_graphics 'SHELXTL 6.14'
_computing_publication_material 'SHELXTL 6.14'
_computing_structure_refinement 'SHELXTL 6.14'
_computing_structure_solution 'SHELXTL 6.14 (Bruker, 2000-2003)'
_diffrn_ambient_temperature 296(2)
_diffrn_measured_fraction_theta_full 0.965
_diffrn_measured_fraction_theta_max 0.965
_diffrn_measurement_device_type 'Bruker APEX-II area-detector diffractometer'
_diffrn_measurement_method '\f and \w scan'
_diffrn_radiation_monochromator graphite
_diffrn_radiation_source 'fine-focus sealed tube'
_diffrn_radiation_type MoK\a
_diffrn_radiation_wavelength 0.71073
_diffrn_reflns_av_R_equivalents 0.0319
_diffrn_reflns_av_sigmaI/netI 0.0403
_diffrn_reflns_limit_h_max 9
_diffrn_reflns_limit_h_min -9
_diffrn_reflns_limit_k_max 8
_diffrn_reflns_limit_k_min -11
_diffrn_reflns_limit_l_max 19
_diffrn_reflns_limit_l_min -17
_diffrn_reflns_number 10485
_diffrn_reflns_theta_full 25.20
_diffrn_reflns_theta_max 25.20
_diffrn_reflns_theta_min 2.20
_diffrn_standards_number 0
_exptl_absorpt_coefficient_mu 4.578
_exptl_absorpt_correction_T_max 0.6374
_exptl_absorpt_correction_T_min 0.3640
_exptl_absorpt_correction_type multi-scan
_exptl_absorpt_process_details 'Apex2 v2.1-4 (Bruker, 2007)'
_exptl_crystal_colour colorless
_exptl_crystal_density_diffrn 2.446
_exptl_crystal_density_method 'not measured'
_exptl_crystal_description block
_exptl_crystal_F_000 868
_exptl_crystal_size_max 0.25
_exptl_crystal_size_mid 0.19
_exptl_crystal_size_min 0.10
_refine_diff_density_max 1.108
_refine_diff_density_min -1.670
_refine_diff_density_rms 0.273
_refine_ls_extinction_method none
_refine_ls_goodness_of_fit_ref 1.163
_refine_ls_hydrogen_treatment constr
_refine_ls_matrix_type full
_refine_ls_number_parameters 369
_refine_ls_number_reflns 4284
_refine_ls_number_restraints 3
_refine_ls_restrained_S_all 1.162
_refine_ls_R_factor_all 0.0652
_refine_ls_R_factor_gt 0.0631
_refine_ls_shift/su_max 0.016
_refine_ls_shift/su_mean 0.002
_refine_ls_structure_factor_coef Fsqd
_refine_ls_weighting_details 'calc w=1/[\s^2^(Fo^2^)+(0.0400P)^2^+19.3016P] where P=(Fo^2^+2Fc^2^)/3'
_refine_ls_weighting_scheme calc
_refine_ls_wR_factor_gt 0.1880
_refine_ls_wR_factor_ref 0.1889
_reflns_number_gt 4054
_reflns_number_total 4284
_reflns_threshold_expression I>2\s(I)
_cod_data_source_file b915025k.txt
_cod_data_source_block 2c
_cod_original_cell_volume 1237.41(9)
_cod_original_sg_symbol_H-M P-1
_cod_database_code 7211808

loop_
_symmetry_equiv_pos_as_xyz
'x, y, z'
'-x, -y, -z'

loop_
_atom_site_label
_atom_site_type_symbol
_atom_site_fract_x
_atom_site_fract_y
_atom_site_fract_z
_atom_site_U_iso_or_equiv
_atom_site_adp_type
_atom_site_occupancy
_atom_site_symmetry_multiplicity
_atom_site_calc_flag
_atom_site_refinement_flags
Tb1 Tb 0.60621(5) 0.29148(4) 0.48415(2) 0.02184(9) Uani 1 1 d .
Ag1 Ag 1.1147(2) -0.0200(2) 0.46423(11) 0.0624(5) Uani 0.50 1 d P
Ag2 Ag 0.5000 0.0000 0.0000 0.0531(3) Uani 1 2 d S
Ag3 Ag 0.83460(12) 0.33881(10) 0.00156(4) 0.0524(3) Uani 1 1 d .
C1 C 0.6242(10) 0.5416(8) 0.6372(5) 0.024(2) Uani 1 1 d .
C2 C 0.6780(11) 0.4965(9) 0.7236(5) 0.029(2) Uani 1 1 d .
C3 C 0.8002(10) 0.4286(9) 0.7398(5) 0.029(2) Uani 1 1 d .
H3 H 0.8509 0.4109 0.6981 0.035 Uiso 1 1 calc R
C4 C 0.8449(11) 0.3878(10) 0.8187(6) 0.036(2) Uani 1 1 d .
H4 H 0.9290 0.3443 0.8296 0.043 Uiso 1 1 calc R
C5 C 0.6550(13) 0.4730(12) 0.8638(6) 0.046(3) Uani 1 1 d .
H5 H 0.6047 0.4884 0.9062 0.055 Uiso 1 1 calc R
C6 C 0.6059(12) 0.5176(10) 0.7871(6) 0.041(2) Uani 1 1 d .
H6 H 0.5231 0.5624 0.7780 0.049 Uiso 1 1 calc R
C7 C 0.3941(9) -0.0399(9) 0.3750(5) 0.024(2) Uani 1 1 d .
C8 C 0.4167(10) -0.0306(8) 0.2870(5) 0.026(2) Uani 1 1 d .
C9 C 0.5111(11) -0.1008(9) 0.2578(5) 0.034(2) Uani 1 1 d .
H9 H 0.5623 -0.1555 0.2926 0.040 Uiso 1 1 calc R
C10 C 0.5297(12) -0.0904(10) 0.1774(6) 0.040(2) Uani 1 1 d .
H10 H 0.5973 -0.1364 0.1598 0.048 Uiso 1 1 calc R
C11 C 0.3598(14) 0.0495(12) 0.1519(6) 0.051(3) Uani 1 1 d .
H11 H 0.3036 0.0988 0.1151 0.062 Uiso 1 1 calc R
C12 C 0.3426(11) 0.0478(11) 0.2320(5) 0.039(2) Uani 1 1 d .
H12 H 0.2808 0.0994 0.2497 0.047 Uiso 1 1 calc R
C13 C 0.8521(12) 0.1672(10) 0.3774(6) 0.037(2) Uani 1 1 d .
C14 C 0.8599(10) 0.2146(9) 0.2898(5) 0.028(2) Uani 1 1 d .
C15 C 0.9429(12) 0.1608(11) 0.2419(6) 0.044(3) Uani 1 1 d .
H15 H 1.0036 0.1016 0.2640 0.052 Uiso 1 1 calc R
C16 C 0.9351(12) 0.1958(11) 0.1605(5) 0.040(3) Uani 1 1 d .
H16 H 0.9906 0.1582 0.1284 0.048 Uiso 1 1 calc R
C17 C 0.7693(13) 0.3319(11) 0.1733(6) 0.045(3) Uani 1 1 d .
H17 H 0.7094 0.3910 0.1501 0.054 Uiso 1 1 calc R
C18 C 0.7705(12) 0.2996(11) 0.2547(5) 0.039(2) Uani 1 1 d .
H18 H 0.7109 0.3356 0.2852 0.047 Uiso 1 1 calc R
C19 C 0.9689(11) 0.5378(9) 0.4621(5) 0.031(2) Uani 1 1 d .
Cl1 Cl 0.7891(3) 0.7482(3) 0.05318(17) 0.0555(7) Uani 1 1 d .
N1 N 0.7746(10) 0.4072(9) 0.8798(5) 0.040(2) Uani 1 1 d .
N2 N 0.4561(10) -0.0180(9) 0.1236(4) 0.040(2) Uani 1 1 d .
N3 N 0.8518(10) 0.2806(9) 0.1266(5) 0.039(2) Uani 1 1 d .
O1 O 0.6264(12) 0.7584(12) 0.0085(6) 0.103(3) Uani 1 1 d .
O2 O 0.9077(14) 0.7779(17) 0.0009(7) 0.135(5) Uani 1 1 d .
O3 O 0.7558(18) 0.6022(11) 0.0661(9) 0.127(5) Uani 1 1 d .
O4 O 0.8651(16) 0.8256(16) 0.1323(8) 0.138(5) Uani 1 1 d .
O5 O 0.5549(7) 0.6367(6) 0.6327(4) 0.0348(16) Uani 1 1 d .
O6 O 0.6525(9) 0.4894(6) 0.5770(4) 0.0448(19) Uani 1 1 d .
O7 O 0.3837(8) 0.0677(6) 0.4112(4) 0.0349(16) Uani 1 1 d .
O8 O 0.3918(8) -0.1534(6) 0.4053(4) 0.0355(17) Uani 1 1 d .
O9 O 0.8032(8) 0.4994(7) 0.4347(4) 0.0400(18) Uani 1 1 d .
O10 O 1.0813(7) 0.6347(6) 0.4390(3) 0.0303(16) Uani 1 1 d .
O11 O 0.7408(7) 0.1898(7) 0.4075(4) 0.0352(16) Uani 1 1 d .
O12 O 0.9597(10) 0.1148(10) 0.4124(5) 0.087(2) Uani 1 1 d .
O1W O 0.3222(7) 0.2530(8) 0.5191(4) 0.0431(18) Uani 1 1 d .
H1W H 0.3457 0.3421 0.5210 0.065 Uiso 1 1 d R
H2W H 0.2251 0.2178 0.4837 0.065 Uiso 1 1 d R
O2W O 0.904(3) -0.1952(17) 0.3454(13) 0.116(8) Uani 0.50 1 d PD
H3W H 0.9541 -0.1996 0.3088 0.174 Uiso 0.50 1 d PRD
H4W H 0.8029 -0.2586 0.3301 0.174 Uiso 0.50 1 d PRD

loop_
_atom_site_aniso_label
_atom_site_aniso_U_11
_atom_site_aniso_U_22
_atom_site_aniso_U_33
_atom_site_aniso_U_23
_atom_site_aniso_U_13
_atom_site_aniso_U_12
Tb1 0.03188(15) 0.02139(16) 0.01466(15) 0.00565(12) 0.00865(12) 0.01068(12)
Ag1 0.0636(7) 0.0969(11) 0.0496(8) 0.0401(7) 0.0316(6) 0.0447(7)
Ag2 0.0704(6) 0.0663(7) 0.0210(4) 0.0052(4) 0.0251(4) 0.0142(5)
Ag3 0.0708(5) 0.0618(5) 0.0217(3) 0.0145(3) 0.0127(3) 0.0196(4)
C1 0.023(3) 0.023(4) 0.020(4) -0.001(3) -0.002(3) 0.004(3)
C2 0.035(4) 0.024(4) 0.028(4) 0.004(3) -0.001(3) 0.013(3)
C3 0.033(3) 0.032(4) 0.021(4) 0.004(3) 0.005(3) 0.013(3)
C4 0.036(4) 0.040(4) 0.030(4) 0.001(4) -0.002(3) 0.019(3)
C5 0.055(4) 0.064(6) 0.029(4) 0.009(4) 0.013(4) 0.031(4)
C6 0.049(4) 0.054(5) 0.035(4) 0.017(4) 0.016(4) 0.034(3)
C7 0.023(3) 0.030(4) 0.016(3) 0.009(3) 0.006(3) 0.004(3)
C8 0.038(3) 0.020(3) 0.022(3) 0.006(3) 0.016(3) 0.007(3)
C9 0.049(4) 0.030(4) 0.033(4) 0.012(3) 0.019(3) 0.021(3)
C10 0.045(4) 0.039(5) 0.041(5) -0.003(4) 0.023(4) 0.015(4)
C11 0.074(5) 0.068(5) 0.035(5) 0.025(4) 0.023(4) 0.046(4)
C12 0.046(4) 0.061(5) 0.026(4) 0.016(4) 0.014(3) 0.035(3)
C13 0.039(4) 0.039(5) 0.033(4) 0.006(4) 0.013(3) 0.011(4)
C14 0.029(3) 0.035(4) 0.022(4) 0.007(3) 0.009(3) 0.013(3)
C15 0.054(4) 0.059(5) 0.036(4) 0.018(4) 0.021(4) 0.035(4)
C16 0.044(4) 0.055(5) 0.027(4) 0.009(4) 0.019(3) 0.020(4)
C17 0.057(5) 0.053(5) 0.035(5) 0.018(4) 0.012(4) 0.032(4)
C18 0.050(4) 0.052(5) 0.026(4) 0.007(4) 0.014(3) 0.027(4)
C19 0.047(4) 0.034(4) 0.016(3) 0.014(3) 0.008(3) 0.019(3)
Cl1 0.0779(12) 0.0650(13) 0.0508(13) 0.0186(10) 0.0334(10) 0.0474(10)
N1 0.045(4) 0.042(4) 0.028(4) 0.005(3) 0.006(3) 0.010(3)
N2 0.050(4) 0.051(4) 0.016(3) 0.003(3) 0.011(3) 0.012(3)
N3 0.044(4) 0.041(4) 0.029(3) 0.005(3) 0.017(3) 0.007(3)
O1 0.122(5) 0.163(7) 0.086(5) 0.072(5) 0.061(4) 0.103(5)
O2 0.139(6) 0.221(12) 0.103(6) 0.057(7) 0.094(5) 0.095(7)
O3 0.177(9) 0.084(5) 0.136(10) 0.050(6) 0.018(8) 0.079(6)
O4 0.116(7) 0.200(11) 0.098(8) -0.063(7) 0.001(6) 0.079(7)
O5 0.042(3) 0.036(3) 0.033(3) 0.010(2) 0.010(2) 0.023(2)
O6 0.079(4) 0.027(3) 0.032(3) -0.003(2) 0.007(3) 0.029(3)
O7 0.046(3) 0.026(3) 0.037(3) 0.001(2) 0.022(2) 0.012(2)
O8 0.055(3) 0.023(3) 0.025(3) 0.010(2) 0.012(2) 0.008(2)
O9 0.034(3) 0.042(3) 0.046(3) 0.024(3) 0.009(3) 0.017(2)
O10 0.030(2) 0.034(3) 0.023(3) 0.012(2) 0.003(2) 0.009(2)
O11 0.043(3) 0.042(3) 0.029(3) 0.005(2) 0.020(2) 0.018(2)
O12 0.118(4) 0.167(6) 0.040(4) 0.048(4) 0.035(3) 0.117(3)
O1W 0.036(2) 0.058(4) 0.045(3) 0.012(3) 0.026(2) 0.018(3)
O2W 0.188(14) 0.055(7) 0.088(13) 0.006(8) -0.052(12) 0.078(8)

loop_
_atom_type_symbol
_atom_type_description
_atom_type_scat_dispersion_real
_atom_type_scat_dispersion_imag
_atom_type_scat_source
C C 0.0033 0.0016 'International Tables Vol C Tables 4.2.6.8 and 6.1.1.4'
H H 0.0000 0.0000 'International Tables Vol C Tables 4.2.6.8 and 6.1.1.4'
Ag Ag -0.8971 1.1015 'International Tables Vol C Tables 4.2.6.8 and 6.1.1.4'
Cl Cl 0.1484 0.1585 'International Tables Vol C Tables 4.2.6.8 and 6.1.1.4'
N N 0.0061 0.0033 'International Tables Vol C Tables 4.2.6.8 and 6.1.1.4'
O O 0.0106 0.0060 'International Tables Vol C Tables 4.2.6.8 and 6.1.1.4'
Tb Tb -0.1723 4.1537 'International Tables Vol C Tables 4.2.6.8 and 6.1.1.4'

loop_
_geom_angle_atom_site_label_1
_geom_angle_atom_site_label_2
_geom_angle_atom_site_label_3
_geom_angle
_geom_angle_site_symmetry_1
_geom_angle_site_symmetry_3
O8 Tb1 O11 98.9(2) 2_656 .
O8 Tb1 O6 89.2(2) 2_656 .
O11 Tb1 O6 144.2(2) . .
O8 Tb1 O5 149.3(2) 2_656 2_666
O11 Tb1 O5 94.7(2) . 2_666
O6 Tb1 O5 95.7(2) . 2_666
O8 Tb1 O7 82.0(2) 2_656 .
O11 Tb1 O7 72.8(2) . .
O6 Tb1 O7 143.1(2) . .
O5 Tb1 O7 76.0(2) 2_666 .
O8 Tb1 O9 140.0(2) 2_656 .
O11 Tb1 O9 77.1(2) . .
O6 Tb1 O9 74.5(2) . .
O5 Tb1 O9 70.0(2) 2_666 .
O7 Tb1 O9 131.9(2) . .
O8 Tb1 O10 74.6(2) 2_656 2_766
O11 Tb1 O10 73.0(2) . 2_766
O6 Tb1 O10 75.7(2) . 2_766
O5 Tb1 O10 136.0(2) 2_666 2_766
O7 Tb1 O10 134.4(2) . 2_766
O9 Tb1 O10 66.1(2) . 2_766
O8 Tb1 O1W 75.5(2) 2_656 .
O11 Tb1 O1W 142.8(2) . .
O6 Tb1 O1W 73.0(2) . .
O5 Tb1 O1W 77.0(2) 2_666 .
O7 Tb1 O1W 70.0(2) . .
O9 Tb1 O1W 130.4(2) . .
O10 Tb1 O1W 136.5(2) 2_766 .
O12 Ag1 O12 111.2(3) . 2_756
O12 Ag1 O7 105.0(3) . 1_655
O12 Ag1 O7 136.8(3) 2_756 1_655
O12 Ag1 O2W 82.5(5) . .
O12 Ag1 O2W 106.3(6) 2_756 .
O7 Ag1 O2W 101.0(6) 1_655 .
O12 Ag1 Ag1 58.4(2) . 2_756
O12 Ag1 Ag1 52.8(2) 2_756 2_756
O7 Ag1 Ag1 152.43(19) 1_655 2_756
O2W Ag1 Ag1 98.4(6) . 2_756
N2 Ag2 N2 180.0(7) 2_655 .
N1 Ag3 N3 168.8(4) 1_554 .
O6 C1 O5 123.6(8) . .
O6 C1 C2 120.1(8) . .
O5 C1 C2 116.3(8) . .
C6 C2 C3 117.9(8) . .
C6 C2 C1 121.9(8) . .
C3 C2 C1 120.2(8) . .
C4 C3 C2 118.7(9) . .
C4 C3 H3 120.6 . .
C2 C3 H3 120.6 . .
N1 C4 C3 123.4(9) . .
N1 C4 H4 118.3 . .
C3 C4 H4 118.3 . .
N1 C5 C6 121.9(10) . .
N1 C5 H5 119.1 . .
C6 C5 H5 119.1 . .
C5 C6 C2 120.3(10) . .
C5 C6 H6 119.9 . .
C2 C6 H6 119.9 . .
O8 C7 O7 126.3(8) . .
O8 C7 C8 115.7(8) . .
O7 C7 C8 117.9(7) . .
C9 C8 C12 117.2(8) . .
C9 C8 C7 121.2(8) . .
C12 C8 C7 121.6(8) . .
C10 C9 C8 120.0(9) . .
C10 C9 H9 120.0 . .
C8 C9 H9 120.0 . .
N2 C10 C9 123.3(10) . .
N2 C10 H10 118.3 . .
C9 C10 H10 118.3 . .
C12 C11 N2 122.6(10) . .
C12 C11 H11 118.7 . .
N2 C11 H11 118.7 . .
C11 C12 C8 120.1(10) . .
C11 C12 H12 120.0 . .
C8 C12 H12 120.0 . .
O12 C13 O11 125.5(9) . .
O12 C13 C14 118.0(9) . .
O11 C13 C14 116.5(9) . .
C18 C14 C15 118.4(8) . .
C18 C14 C13 120.8(9) . .
C15 C14 C13 120.5(9) . .
C14 C15 C16 119.3(10) . .
C14 C15 H15 120.4 . .
C16 C15 H15 120.4 . .
N3 C16 C15 122.6(10) . .
N3 C16 H16 118.7 . .
C15 C16 H16 118.7 . .
N3 C17 C18 122.2(10) . .
N3 C17 H17 118.9 . .
C18 C17 H17 118.9 . .
C14 C18 C17 119.5(10) . .
C14 C18 H18 120.3 . .
C17 C18 H18 120.3 . .
O10 C19 O9 126.4(8) . .
O10 C19 C19 118.1(9) . 2_766
O9 C19 C19 115.2(9) . 2_766
O4 Cl1 O3 106.1(9) . .
O4 Cl1 O2 113.1(7) . .
O3 Cl1 O2 103.7(10) . .
O4 Cl1 O1 116.1(8) . .
O3 Cl1 O1 107.6(7) . .
O2 Cl1 O1 109.2(7) . .
C4 N1 C5 117.8(8) . .
C4 N1 Ag3 124.3(7) . 1_556
C5 N1 Ag3 117.9(7) . 1_556
C10 N2 C11 116.7(8) . .
C10 N2 Ag2 121.0(7) . .
C11 N2 Ag2 122.2(7) . .
C16 N3 C17 118.0(8) . .
C16 N3 Ag3 124.5(7) . .
C17 N3 Ag3 117.5(7) . .
C1 O5 Tb1 130.3(5) . 2_666
C1 O6 Tb1 151.1(6) . .
C7 O7 Tb1 132.5(5) . .
C7 O7 Ag1 107.1(5) . 1_455
Tb1 O7 Ag1 114.6(3) . 1_455
C7 O8 Tb1 151.7(6) . 2_656
C19 O9 Tb1 120.2(5) . .
C19 O10 Tb1 119.6(5) . 2_766
C13 O11 Tb1 162.6(5) . .
C13 O12 Ag1 169.0(7) . .
C13 O12 Ag1 109.7(7) . 2_756
Ag1 O12 Ag1 68.8(3) . 2_756
Tb1 O1W H1W 89.0 . .
Tb1 O1W H2W 122.2 . .
H1W O1W H2W 104.3 . .
Ag1 O2W H3W 109.7 . .
Ag1 O2W H4W 143.7 . .
H3W O2W H4W 106.1 . .

loop_
_geom_bond_atom_site_label_1
_geom_bond_atom_site_label_2
_geom_bond_distance
_geom_bond_site_symmetry_2
Tb1 O8 2.298(6) 2_656
Tb1 O11 2.301(7) .
Tb1 O6 2.345(6) .
Tb1 O5 2.352(6) 2_666
Tb1 O7 2.418(5) .
Tb1 O9 2.432(6) .
Tb1 O10 2.450(5) 2_766
Tb1 O1W 2.460(6) .
Ag1 O12 2.219(10) .
Ag1 O12 2.374(9) 2_756
Ag1 O7 2.466(6) 1_655
Ag1 O2W 2.478(18) .
Ag1 Ag1 2.598(4) 2_756
Ag2 N2 2.151(7) 2_655
Ag2 N2 2.151(7) .
Ag3 N1 2.134(8) 1_554
Ag3 N3 2.136(8) .
C1 O6 1.223(11) .
C1 O5 1.265(11) .
C1 C2 1.514(11) .
C2 C6 1.369(14) .
C2 C3 1.386(13) .
C3 C4 1.376(12) .
C3 H3 0.9300 .
C4 N1 1.320(13) .
C4 H4 0.9300 .
C5 N1 1.352(15) .
C5 C6 1.366(14) .
C5 H5 0.9300 .
C6 H6 0.9300 .
C7 O8 1.237(10) .
C7 O7 1.260(11) .
C7 C8 1.507(11) .
C8 C9 1.374(14) .
C8 C12 1.381(13) .
C9 C10 1.371(13) .
C9 H9 0.9300 .
C10 N2 1.325(13) .
C10 H10 0.9300 .
C11 C12 1.361(14) .
C11 N2 1.362(15) .
C11 H11 0.9300 .
C12 H12 0.9300 .
C13 O12 1.226(13) .
C13 O11 1.229(12) .
C13 C14 1.534(12) .
C14 C18 1.363(14) .
C14 C15 1.373(14) .
C15 C16 1.385(13) .
C15 H15 0.9300 .
C16 N3 1.322(14) .
C16 H16 0.9300 .
C17 N3 1.343(15) .
C17 C18 1.384(14) .
C17 H17 0.9300 .
C18 H18 0.9300 .
C19 O10 1.221(10) .
C19 O9 1.259(10) .
C19 C19 1.549(16) 2_766
Cl1 O4 1.396(12) .
Cl1 O3 1.410(11) .
Cl1 O2 1.413(12) .
Cl1 O1 1.420(10) .
N1 Ag3 2.134(8) 1_556
O5 Tb1 2.352(6) 2_666
O7 Ag1 2.466(6) 1_455
O8 Tb1 2.298(6) 2_656
O10 Tb1 2.450(5) 2_766
O12 Ag1 2.374(9) 2_756
O1W H1W 0.8381 .
O1W H2W 0.8326 .
O2W H3W 0.8200 .
O2W H4W 0.8304 .
